data_1512235
loop_
_publ_author_name
'Ramirez, Thomas A.'
'Wang, Qian'
'Zhu, Yingguang'
'Zheng, Huaiji'
'Peng, Xingao'
'Cornwall, Richard G.'
'Shi, Yian'

_publ_section_title
;
 Pd(0)-Catalyzed Sequential C-N Bond Formation via Allylic and Aromatic
 C-H Amination of \a-Methylstyrenes with Diaziridinone.
;
_journal_issue 16
_journal_name_full 'Organic letters'
_journal_page_first 4210
_journal_page_last 4213
_journal_paper_doi 10.1021/ol401935c
_journal_volume 15
_journal_year 2013
_chemical_formula_moiety 'C26 H37 N3 O'
_chemical_formula_sum 'C26 H37 N3 O'
_chemical_formula_weight 407.59
_chemical_name_systematic
; 
 ? 
;
_space_group_IT_number 14
_symmetry_cell_setting monoclinic
_symmetry_space_group_name_Hall '-P 2ybc'
_symmetry_space_group_name_H-M 'P 1 21/c 1'
_atom_sites_solution_hydrogens geom
_atom_sites_solution_primary direct
_atom_sites_solution_secondary difmap
_audit_creation_method SHELXL-97
_cell_angle_alpha 90.00
_cell_angle_beta 92.418(2)
_cell_angle_gamma 90.00
_cell_formula_units_Z 4
_cell_length_a 11.0384(4)
_cell_length_b 10.4162(3)
_cell_length_c 20.8009(7)
_cell_measurement_reflns_used 9233
_cell_measurement_temperature 120(2)
_cell_measurement_theta_max 33.17
_cell_measurement_theta_min 2.19
_cell_volume 2389.52(14)
_computing_cell_refinement 'Bruker APEX2 (Bruker, 2009)'
_computing_data_collection 'Bruker APEX2 (Bruker, 2009)'
_computing_data_reduction 'Bruker APEX2 (Bruker, 2009)'
_computing_molecular_graphics 'SHELXTL (Sheldrick, 2008)'
_computing_publication_material 'SHELXTL (Sheldrick, 2008)'
_computing_structure_refinement 'SHELXTL (Sheldrick, 2008)'
_computing_structure_solution 'SHELXTL (Sheldrick, 2008)'
_diffrn_ambient_temperature 120(2)
_diffrn_measured_fraction_theta_full 0.991
_diffrn_measured_fraction_theta_max 0.991
_diffrn_measurement_device_type 'Bruker APEX-II CCD'
_diffrn_measurement_method '\f and \w scans'
_diffrn_radiation_monochromator graphite
_diffrn_radiation_source 'fine-focus sealed tube'
_diffrn_radiation_type MoK\a
_diffrn_radiation_wavelength 0.71073
_diffrn_reflns_av_R_equivalents 0.0425
_diffrn_reflns_av_sigmaI/netI 0.0397
_diffrn_reflns_limit_h_max 17
_diffrn_reflns_limit_h_min -17
_diffrn_reflns_limit_k_max 16
_diffrn_reflns_limit_k_min -15
_diffrn_reflns_limit_l_max 32
_diffrn_reflns_limit_l_min -32
_diffrn_reflns_number 63042
_diffrn_reflns_theta_full 33.39
_diffrn_reflns_theta_max 33.39
_diffrn_reflns_theta_min 1.96
_exptl_absorpt_coefficient_mu 0.069
_exptl_absorpt_correction_T_max 0.9828
_exptl_absorpt_correction_T_min 0.9709
_exptl_absorpt_correction_type multi-scan
_exptl_absorpt_process_details 'SCALE (Bruker, 2009)'
_exptl_crystal_colour colourless
_exptl_crystal_density_diffrn 1.133
_exptl_crystal_density_meas ?
_exptl_crystal_density_method 'not measured'
_exptl_crystal_description block
_exptl_crystal_F_000 888
_exptl_crystal_size_max 0.43
_exptl_crystal_size_mid 0.27
_exptl_crystal_size_min 0.25
_refine_diff_density_max 0.482
_refine_diff_density_min -0.245
_refine_diff_density_rms 0.050
_refine_ls_extinction_method none
_refine_ls_goodness_of_fit_ref 1.039
_refine_ls_hydrogen_treatment constr
_refine_ls_matrix_type full
_refine_ls_number_parameters 280
_refine_ls_number_reflns 9203
_refine_ls_number_restraints 0
_refine_ls_restrained_S_all 1.039
_refine_ls_R_factor_all 0.0769
_refine_ls_R_factor_gt 0.0494
_refine_ls_shift/su_max 0.001
_refine_ls_shift/su_mean 0.000
_refine_ls_structure_factor_coef Fsqd
_refine_ls_weighting_details 'calc w=1/[\s^2^(Fo^2^)+(0.0643P)^2^+0.4325P] where P=(Fo^2^+2Fc^2^)/3'
_refine_ls_weighting_scheme calc
_refine_ls_wR_factor_gt 0.1208
_refine_ls_wR_factor_ref 0.1356
_reflns_number_gt 6610
_reflns_number_total 9203
_reflns_threshold_expression >2sigma(I)
_cod_data_source_file ol401935c_si_003.cif
_cod_data_source_block shi02
_cod_depositor_comments
;
The following automatic conversions were performed:

'_symmetry_cell_setting' value 'Monoclinic' changed to 'monoclinic'
according to /home/saulius/struct/CIF-dictionaries/cif_core.dic
dictionary named 'cif_core.dic' version 2.4.2 from 2011-04-26.

Automatic conversion script
Id: cif_fix_values 1891 2012-01-12 08:04:46Z andrius 

The following automatic conversions were performed:

'_exptl_crystal_density_meas' value 'not measured' was changed to '?'
- the value is perceived as not measured.

Automatic conversion script
Id: cif_fix_values 3008 2015-01-20 13:52:24Z robertas 
;
_cod_original_sg_symbol_H-M 'P 21/c'
_cod_database_code 1512235

loop_
_symmetry_equiv_pos_as_xyz
'x, y, z'
'-x, y+1/2, -z+1/2'
'-x, -y, -z'
'x, -y-1/2, z-1/2'

loop_
_atom_site_label
_atom_site_type_symbol
_atom_site_fract_x
_atom_site_fract_y
_atom_site_fract_z
_atom_site_U_iso_or_equiv
_atom_site_adp_type
_atom_site_occupancy
_atom_site_symmetry_multiplicity
_atom_site_calc_flag
_atom_site_refinement_flags
C1 C 0.25051(9) 0.40867(9) 0.51693(4) 0.01867(18) Uani 1 1 d .
C2 C 0.23931(9) 0.63025(9) 0.47161(4) 0.01927(18) Uani 1 1 d .
C3 C 0.25757(11) 0.77042(10) 0.49233(5) 0.0257(2) Uani 1 1 d .
H3A H 0.2057 0.7895 0.5282 0.039 Uiso 1 1 calc R
H3B H 0.2361 0.8272 0.4560 0.039 Uiso 1 1 calc R
H3C H 0.3426 0.7841 0.5060 0.039 Uiso 1 1 calc R
C4 C 0.10830(10) 0.61211(10) 0.44578(5) 0.0244(2) Uani 1 1 d .
H4A H 0.0955 0.5222 0.4335 0.037 Uiso 1 1 calc R
H4B H 0.0933 0.6673 0.4081 0.037 Uiso 1 1 calc R
H4C H 0.0524 0.6353 0.4793 0.037 Uiso 1 1 calc R
C5 C 0.32743(11) 0.60245(11) 0.41804(5) 0.0282(2) Uani 1 1 d .
H5A H 0.4108 0.6019 0.4363 0.042 Uiso 1 1 calc R
H5B H 0.3192 0.6692 0.3849 0.042 Uiso 1 1 calc R
H5C H 0.3085 0.5186 0.3988 0.042 Uiso 1 1 calc R
C6 C 0.26965(9) 0.20750(9) 0.58328(5) 0.0221(2) Uani 1 1 d .
C7 C 0.16841(11) 0.13550(11) 0.54626(6) 0.0333(3) Uani 1 1 d .
H7A H 0.0898 0.1619 0.5620 0.050 Uiso 1 1 calc R
H7B H 0.1790 0.0429 0.5527 0.050 Uiso 1 1 calc R
H7C H 0.1714 0.1554 0.5003 0.050 Uiso 1 1 calc R
C8 C 0.39371(11) 0.16816(11) 0.55986(6) 0.0320(2) Uani 1 1 d .
H8A H 0.3989 0.1907 0.5143 0.048 Uiso 1 1 calc R
H8B H 0.4043 0.0753 0.5651 0.048 Uiso 1 1 calc R
H8C H 0.4575 0.2132 0.5851 0.048 Uiso 1 1 calc R
C9 C 0.26293(11) 0.17588(10) 0.65463(6) 0.0300(2) Uani 1 1 d .
H9A H 0.3289 0.2196 0.6788 0.045 Uiso 1 1 calc R
H9B H 0.2706 0.0829 0.6608 0.045 Uiso 1 1 calc R
H9C H 0.1849 0.2048 0.6701 0.045 Uiso 1 1 calc R
C10 C 0.29755(9) 0.43824(9) 0.62434(4) 0.01941(18) Uani 1 1 d .
H10A H 0.3868 0.4313 0.6303 0.023 Uiso 1 1 calc R
H10B H 0.2601 0.4241 0.6662 0.023 Uiso 1 1 calc R
C11 C 0.26020(8) 0.56837(8) 0.59513(4) 0.01614(17) Uani 1 1 d .
C12 C 0.13279(9) 0.60658(9) 0.61586(4) 0.01802(18) Uani 1 1 d .
H12A H 0.0894 0.6569 0.5817 0.022 Uiso 1 1 calc R
H12B H 0.0842 0.5295 0.6254 0.022 Uiso 1 1 calc R
C13 C 0.04971(9) 0.75225(9) 0.70092(4) 0.01906(18) Uani 1 1 d .
C14 C 0.07082(11) 0.76614(12) 0.77401(5) 0.0285(2) Uani 1 1 d .
H14A H 0.0816 0.6810 0.7934 0.043 Uiso 1 1 calc R
H14B H 0.0007 0.8085 0.7921 0.043 Uiso 1 1 calc R
H14C H 0.1437 0.8178 0.7832 0.043 Uiso 1 1 calc R
C15 C 0.02932(10) 0.88323(10) 0.66892(6) 0.0265(2) Uani 1 1 d .
H15A H 0.1017 0.9365 0.6763 0.040 Uiso 1 1 calc R
H15B H -0.0404 0.9255 0.6874 0.040 Uiso 1 1 calc R
H15C H 0.0136 0.8715 0.6226 0.040 Uiso 1 1 calc R
C16 C -0.06484(10) 0.67063(10) 0.68946(5) 0.0246(2) Uani 1 1 d .
H16A H -0.0839 0.6640 0.6431 0.037 Uiso 1 1 calc R
H16B H -0.1328 0.7111 0.7105 0.037 Uiso 1 1 calc R
H16C H -0.0510 0.5846 0.7074 0.037 Uiso 1 1 calc R
C17 C 0.33807(8) 0.67407(8) 0.62442(4) 0.01618(17) Uani 1 1 d .
C18 C 0.26979(8) 0.74075(8) 0.67040(4) 0.01554(17) Uani 1 1 d .
C19 C 0.32315(9) 0.84038(9) 0.70481(4) 0.01789(18) Uani 1 1 d .
H19 H 0.2789 0.8848 0.7361 0.021 Uiso 1 1 calc R
C20 C 0.44423(9) 0.87628(9) 0.69336(4) 0.01828(18) Uani 1 1 d .
C21 C 0.49992(10) 0.98307(10) 0.72531(5) 0.0231(2) Uani 1 1 d .
H21 H 0.4573 1.0281 0.7570 0.028 Uiso 1 1 calc R
C22 C 0.61419(10) 1.02190(10) 0.71097(5) 0.0277(2) Uani 1 1 d .
H22 H 0.6491 1.0950 0.7319 0.033 Uiso 1 1 calc R
C23 C 0.68031(10) 0.95443(11) 0.66557(6) 0.0299(2) Uani 1 1 d .
H23 H 0.7594 0.9824 0.6559 0.036 Uiso 1 1 calc R
C24 C 0.63125(10) 0.84839(11) 0.63519(5) 0.0265(2) Uani 1 1 d .
H24 H 0.6774 0.8019 0.6055 0.032 Uiso 1 1 calc R
C25 C 0.51232(9) 0.80805(9) 0.64784(5) 0.01970(18) Uani 1 1 d .
C26 C 0.45569(9) 0.70322(9) 0.61427(5) 0.01957(18) Uani 1 1 d .
H26 H 0.5001 0.6539 0.5849 0.023 Uiso 1 1 calc R
N1 N 0.26805(7) 0.53986(7) 0.52616(4) 0.01694(15) Uani 1 1 d .
N2 N 0.25051(8) 0.34847(7) 0.57587(4) 0.01948(16) Uani 1 1 d .
N3 N 0.15465(7) 0.68479(7) 0.67411(4) 0.01659(15) Uani 1 1 d .
O1 O 0.23625(8) 0.35580(7) 0.46452(3) 0.02667(17) Uani 1 1 d .

loop_
_atom_site_aniso_label
_atom_site_aniso_U_11
_atom_site_aniso_U_22
_atom_site_aniso_U_33
_atom_site_aniso_U_23
_atom_site_aniso_U_13
_atom_site_aniso_U_12
C1 0.0217(5) 0.0138(4) 0.0205(4) -0.0032(3) 0.0007(3) -0.0008(3)
C2 0.0242(5) 0.0169(4) 0.0165(4) 0.0011(3) -0.0011(3) -0.0010(3)
C3 0.0338(6) 0.0165(4) 0.0264(5) 0.0035(4) -0.0046(4) -0.0021(4)
C4 0.0260(5) 0.0267(5) 0.0201(4) -0.0002(4) -0.0048(4) -0.0008(4)
C5 0.0313(6) 0.0301(5) 0.0236(5) 0.0029(4) 0.0071(4) -0.0017(4)
C6 0.0238(5) 0.0111(4) 0.0317(5) 0.0004(3) 0.0054(4) 0.0001(3)
C7 0.0341(6) 0.0162(5) 0.0495(7) -0.0037(5) -0.0002(5) -0.0056(4)
C8 0.0282(6) 0.0227(5) 0.0461(7) 0.0015(5) 0.0120(5) 0.0039(4)
C9 0.0354(6) 0.0190(5) 0.0362(6) 0.0091(4) 0.0081(5) 0.0033(4)
C10 0.0254(5) 0.0139(4) 0.0188(4) -0.0008(3) -0.0010(3) 0.0001(3)
C11 0.0207(4) 0.0127(4) 0.0149(4) -0.0020(3) -0.0014(3) -0.0002(3)
C12 0.0202(4) 0.0168(4) 0.0169(4) -0.0041(3) -0.0009(3) -0.0013(3)
C13 0.0222(5) 0.0183(4) 0.0169(4) -0.0022(3) 0.0030(3) -0.0011(3)
C14 0.0323(6) 0.0364(6) 0.0173(4) -0.0066(4) 0.0055(4) -0.0070(5)
C15 0.0257(5) 0.0195(5) 0.0342(5) 0.0002(4) 0.0020(4) 0.0040(4)
C16 0.0237(5) 0.0261(5) 0.0242(5) -0.0045(4) 0.0045(4) -0.0049(4)
C17 0.0197(4) 0.0124(4) 0.0162(4) -0.0021(3) -0.0025(3) 0.0009(3)
C18 0.0204(4) 0.0119(4) 0.0141(4) 0.0008(3) -0.0021(3) 0.0005(3)
C19 0.0248(5) 0.0140(4) 0.0147(4) -0.0021(3) -0.0016(3) 0.0012(3)
C20 0.0220(5) 0.0149(4) 0.0175(4) -0.0015(3) -0.0049(3) 0.0007(3)
C21 0.0263(5) 0.0201(4) 0.0222(4) -0.0054(3) -0.0058(4) -0.0004(4)
C22 0.0280(6) 0.0238(5) 0.0303(5) -0.0079(4) -0.0086(4) -0.0039(4)
C23 0.0203(5) 0.0310(6) 0.0379(6) -0.0085(5) -0.0048(4) -0.0043(4)
C24 0.0194(5) 0.0283(5) 0.0314(5) -0.0087(4) -0.0018(4) -0.0003(4)
C25 0.0194(5) 0.0180(4) 0.0212(4) -0.0030(3) -0.0047(3) 0.0009(3)
C26 0.0204(5) 0.0168(4) 0.0213(4) -0.0048(3) -0.0021(3) 0.0014(3)
N1 0.0239(4) 0.0124(3) 0.0144(3) -0.0022(3) -0.0006(3) -0.0006(3)
N2 0.0272(4) 0.0107(3) 0.0205(4) -0.0018(3) 0.0008(3) -0.0003(3)
N3 0.0193(4) 0.0150(3) 0.0154(3) -0.0029(3) 0.0004(3) -0.0016(3)
O1 0.0396(4) 0.0193(3) 0.0210(3) -0.0080(3) 0.0008(3) -0.0018(3)

loop_
_atom_type_symbol
_atom_type_description
_atom_type_scat_dispersion_real
_atom_type_scat_dispersion_imag
_atom_type_scat_source
C C 0.0033 0.0016 'International Tables Vol C Tables 4.2.6.8 and 6.1.1.4'
H H 0.0000 0.0000 'International Tables Vol C Tables 4.2.6.8 and 6.1.1.4'
N N 0.0061 0.0033 'International Tables Vol C Tables 4.2.6.8 and 6.1.1.4'
O O 0.0106 0.0060 'International Tables Vol C Tables 4.2.6.8 and 6.1.1.4'

loop_
_geom_angle_atom_site_label_1
_geom_angle_atom_site_label_2
_geom_angle_atom_site_label_3
_geom_angle
O1 C1 N2 125.62(9)
O1 C1 N1 125.14(9)
N2 C1 N1 109.23(8)
N1 C2 C4 110.76(8)
N1 C2 C3 111.37(7)
C4 C2 C3 109.07(8)
N1 C2 C5 108.09(8)
C4 C2 C5 109.82(8)
C3 C2 C5 107.66(8)
N2 C6 C9 107.51(8)
N2 C6 C7 109.52(9)
C9 C6 C7 108.67(9)
N2 C6 C8 110.86(8)
C9 C6 C8 109.46(9)
C7 C6 C8 110.73(9)
N2 C10 C11 102.20(7)
N1 C11 C17 119.01(8)
N1 C11 C10 100.48(7)
C17 C11 C10 110.22(7)
N1 C11 C12 114.66(7)
C17 C11 C12 102.10(7)
C10 C11 C12 110.51(8)
N3 C12 C11 104.69(7)
N3 C13 C15 111.20(8)
N3 C13 C16 109.31(8)
C15 C13 C16 108.74(9)
N3 C13 C14 109.19(8)
C15 C13 C14 111.10(9)
C16 C13 C14 107.21(8)
C26 C17 C18 122.14(8)
C26 C17 C11 129.20(8)
C18 C17 C11 108.58(8)
C19 C18 N3 130.71(8)
C19 C18 C17 119.31(9)
N3 C18 C17 109.91(8)
C18 C19 C20 119.76(8)
C19 C20 C21 121.31(9)
C19 C20 C25 120.53(8)
C21 C20 C25 118.13(9)
C22 C21 C20 120.87(10)
C21 C22 C23 120.51(10)
C24 C23 C22 120.38(10)
C23 C24 C25 120.32(10)
C24 C25 C20 119.73(9)
C24 C25 C26 121.85(9)
C20 C25 C26 118.37(9)
C17 C26 C25 119.80(9)
C1 N1 C11 108.61(7)
C1 N1 C2 119.24(7)
C11 N1 C2 126.33(7)
C1 N2 C10 108.11(7)
C1 N2 C6 122.37(8)
C10 N2 C6 121.11(8)
C18 N3 C12 107.59(7)
C18 N3 C13 123.17(7)
C12 N3 C13 117.92(7)

loop_
_geom_bond_atom_site_label_1
_geom_bond_atom_site_label_2
_geom_bond_distance
C1 O1 1.2256(11)
C1 N2 1.3771(12)
C1 N1 1.3923(12)
C2 N1 1.4981(12)
C2 C4 1.5330(14)
C2 C3 1.5332(14)
C2 C5 1.5372(14)
C6 N2 1.4905(12)
C6 C9 1.5251(15)
C6 C7 1.5270(16)
C6 C8 1.5287(15)
C10 N2 1.4548(12)
C10 C11 1.5347(13)
C11 N1 1.4711(11)
C11 C17 1.5093(12)
C11 C12 1.5407(13)
C12 N3 1.4713(11)
C13 N3 1.4836(12)
C13 C15 1.5305(14)
C13 C16 1.5340(14)
C13 C14 1.5352(13)
C17 C26 1.3585(13)
C17 C18 1.4235(12)
C18 C19 1.3786(12)
C18 N3 1.4033(12)
C19 C20 1.4178(14)
C20 C21 1.4221(13)
C20 C25 1.4235(13)
C21 C22 1.3694(16)
C22 C23 1.4059(16)
C23 C24 1.3726(15)
C24 C25 1.4137(15)
C25 C26 1.4262(13)
